data_4022770
loop_
_publ_author_name
'Lily Yu'
'Akos Kokai'
'Andrei K. Yudin'

_publ_section_title
;
 Preparation and Reactivity of Versatile \a-Amino Ketones
;
_journal_name_full 'Journal of Organic Chemistry'
_journal_page_first 1737
_journal_page_last 1741
_journal_paper_doi 10.1021/jo062401o
_journal_volume 72
_journal_year 2007
_chemical_formula_moiety 'C16 H17 N O2'
_chemical_formula_sum 'C16 H17 N O2'
_chemical_formula_weight 255.31
_chemical_name_systematic
; 
 ? 
;
_space_group_IT_number 14
_symmetry_cell_setting monoclinic
_symmetry_space_group_name_Hall '-P 2ybc'
_symmetry_space_group_name_H-M 'P 1 21/c 1'
_atom_sites_solution_hydrogens geom
_atom_sites_solution_primary direct
_atom_sites_solution_secondary difmap
_audit_creation_method SHELXL-97
_cell_angle_alpha 90.00
_cell_angle_beta 93.332(2)
_cell_angle_gamma 90.00
_cell_formula_units_Z 4
_cell_length_a 11.9823(6)
_cell_length_b 10.0231(4)
_cell_length_c 11.6468(6)
_cell_measurement_reflns_used 8630
_cell_measurement_temperature 150(1)
_cell_measurement_theta_max 27.5
_cell_measurement_theta_min 2.7
_cell_volume 1396.41(11)
_computing_cell_refinement 'Denzo-SMN (Otwinowski & Minor, 1997)'
_computing_data_collection 'Collect (Nonius BV, 1997-2003)'
_computing_data_reduction Denzo-SMN
_computing_molecular_graphics 'SHELXTL V6.12'
_computing_publication_material 'SHELXTL V6.12'
_computing_structure_refinement 'SHELXTL V6.12(Sheldrick, 2001)'
_computing_structure_solution 'SIR-92 (Altomare et al., 1993)'
_diffrn_ambient_temperature 150(2)
_diffrn_detector_area_resol_mean 9
_diffrn_measured_fraction_theta_full 0.998
_diffrn_measured_fraction_theta_max 0.986
_diffrn_measurement_device_type 'Bruker-Nonius KappaCCD'
_diffrn_measurement_method '\f scans and \w scans with \k offsets'
_diffrn_radiation_monochromator graphite
_diffrn_radiation_source 'fine-focus sealed tube'
_diffrn_radiation_type MoK\a
_diffrn_radiation_wavelength 0.71073
_diffrn_reflns_av_R_equivalents 0.0377
_diffrn_reflns_av_sigmaI/netI 0.0447
_diffrn_reflns_limit_h_max 15
_diffrn_reflns_limit_h_min -15
_diffrn_reflns_limit_k_max 11
_diffrn_reflns_limit_k_min -12
_diffrn_reflns_limit_l_max 14
_diffrn_reflns_limit_l_min -15
_diffrn_reflns_number 8630
_diffrn_reflns_theta_full 27.53
_diffrn_reflns_theta_max 27.53
_diffrn_reflns_theta_min 2.65
_diffrn_standards_decay_% 0
_diffrn_standards_interval_count 0
_diffrn_standards_interval_time 0
_diffrn_standards_number 0
_exptl_absorpt_coefficient_mu 0.080
_exptl_absorpt_correction_T_max 0.967
_exptl_absorpt_correction_T_min 0.844
_exptl_absorpt_correction_type multi-scan
_exptl_absorpt_process_details
;
multi-scan from symmetry-related measurements 
 Sortav (Blessing 1995)
;
_exptl_crystal_colour colourless
_exptl_crystal_density_diffrn 1.214
_exptl_crystal_density_method 'not measured'
_exptl_crystal_description needle
_exptl_crystal_F_000 544
_exptl_crystal_size_max 0.35
_exptl_crystal_size_mid 0.20
_exptl_crystal_size_min 0.20
_refine_diff_density_max 0.220
_refine_diff_density_min -0.176
_refine_diff_density_rms 0.042
_refine_ls_extinction_coef 0.020(3)
_refine_ls_extinction_expression Fc^*^=kFc[1+0.001xFc^2^\l^3^/sin(2\q)]^-1/4^
_refine_ls_extinction_method SHELXL
_refine_ls_goodness_of_fit_ref 1.031
_refine_ls_hydrogen_treatment mixed
_refine_ls_matrix_type full
_refine_ls_number_parameters 182
_refine_ls_number_reflns 3162
_refine_ls_number_restraints 0
_refine_ls_restrained_S_all 1.031
_refine_ls_R_factor_all 0.0685
_refine_ls_R_factor_gt 0.0438
_refine_ls_shift/su_max 0.000
_refine_ls_shift/su_mean 0.000
_refine_ls_structure_factor_coef Fsqd
_refine_ls_weighting_details 'calc w=1/[\s^2^(Fo^2^)+(0.0557P)^2^+0.2445P] where P=(Fo^2^+2Fc^2^)/3'
_refine_ls_weighting_scheme calc
_refine_ls_wR_factor_gt 0.1035
_refine_ls_wR_factor_ref 0.1180
_reflns_number_gt 2319
_reflns_number_total 3162
_reflns_threshold_expression I>2\s(I)
_cod_data_source_file jo062401osi20061122_052108.cif
_cod_data_source_block k05125a
_cod_depositor_comments
;
The following automatic conversions were performed:
'_symmetry_cell_setting' value 'Monoclinic' changed to 'monoclinic'
according to '/home/saulius/struct/CIF-dictionaries/cif_core.dic'
dictionary named 'cif_core.dic' version 2.4.1 from 2010-06-29.

Automatic conversion script
Id: cif_fix_enum 1527 2010-12-29 10:47:43Z saulius 
;
_cod_original_sg_symbol_H-M 'P 21/c'
_cod_database_code 4022770

loop_
_symmetry_equiv_pos_as_xyz
'x, y, z'
'-x, y+1/2, -z+1/2'
'-x, -y, -z'
'x, -y-1/2, z-1/2'

loop_
_atom_site_label
_atom_site_type_symbol
_atom_site_fract_x
_atom_site_fract_y
_atom_site_fract_z
_atom_site_U_iso_or_equiv
_atom_site_adp_type
_atom_site_occupancy
_atom_site_symmetry_multiplicity
_atom_site_calc_flag
_atom_site_refinement_flags
O1 O 0.05866(8) 0.23058(10) 0.20943(9) 0.0327(3) Uani 1 1 d .
O2 O 0.44417(8) 0.05335(10) 0.22966(8) 0.0335(3) Uani 1 1 d .
N1 N 0.01429(10) 0.50525(12) 0.18362(11) 0.0315(3) Uani 1 1 d .
C1 C 0.11091(11) 0.31266(13) 0.29520(12) 0.0270(3) Uani 1 1 d .
H1A H 0.0637 0.3129 0.3632 0.032 Uiso 1 1 calc R
C2 C 0.11459(11) 0.45356(13) 0.24805(12) 0.0267(3) Uani 1 1 d .
H2A H 0.1552 0.5198 0.2993 0.032 Uiso 1 1 calc R
C3 C 0.11890(11) 0.47980(13) 0.12306(12) 0.0275(3) Uani 1 1 d .
H3A H 0.1173 0.3984 0.0733 0.033 Uiso 1 1 calc R
C4 C 0.17721(11) 0.59700(13) 0.07591(11) 0.0277(3) Uani 1 1 d .
C5 C 0.23160(11) 0.58320(14) -0.02567(12) 0.0315(3) Uani 1 1 d .
H5A H 0.2303 0.4996 -0.0641 0.038 Uiso 1 1 calc R
C6 C 0.28780(13) 0.69001(16) -0.07167(13) 0.0378(4) Uani 1 1 d .
H6A H 0.3241 0.6792 -0.1415 0.045 Uiso 1 1 calc R
C7 C 0.29114(13) 0.81165(16) -0.01634(14) 0.0400(4) Uani 1 1 d .
H7A H 0.3298 0.8847 -0.0476 0.048 Uiso 1 1 calc R
C8 C 0.23774(14) 0.82645(15) 0.08515(14) 0.0403(4) Uani 1 1 d .
H8A H 0.2402 0.9100 0.1237 0.048 Uiso 1 1 calc R
C9 C 0.18074(13) 0.72053(13) 0.13109(13) 0.0334(3) Uani 1 1 d .
H9A H 0.1439 0.7322 0.2005 0.040 Uiso 1 1 calc R
C11 C 0.22750(11) 0.26555(12) 0.33450(11) 0.0239(3) Uani 1 1 d .
C12 C 0.27529(12) 0.30639(14) 0.44071(12) 0.0292(3) Uani 1 1 d .
H12A H 0.2348 0.3631 0.4887 0.035 Uiso 1 1 calc R
C13 C 0.38157(13) 0.26432(15) 0.47623(12) 0.0335(3) Uani 1 1 d .
H13A H 0.4140 0.2937 0.5482 0.040 Uiso 1 1 calc R
C14 C 0.44163(12) 0.17976(14) 0.40844(12) 0.0305(3) Uani 1 1 d .
H14A H 0.5144 0.1506 0.4337 0.037 Uiso 1 1 calc R
C15 C 0.39370(11) 0.13848(13) 0.30317(11) 0.0254(3) Uani 1 1 d .
C16 C 0.28729(11) 0.18194(12) 0.26627(11) 0.0242(3) Uani 1 1 d .
H16A H 0.2555 0.1540 0.1936 0.029 Uiso 1 1 calc R
C17 C 0.55203(13) 0.00301(16) 0.26611(14) 0.0406(4) Uani 1 1 d .
H17A H 0.5778 -0.0586 0.2079 0.061 Uiso 1 1 calc R
H17B H 0.5474 -0.0442 0.3394 0.061 Uiso 1 1 calc R
H17C H 0.6048 0.0773 0.2760 0.061 Uiso 1 1 calc R
H1N H -0.0347(13) 0.4357(17) 0.1674(13) 0.039(4) Uiso 1 1 d .
H1O H 0.0367(16) 0.152(2) 0.2491(18) 0.067(6) Uiso 1 1 d .

loop_
_atom_site_aniso_label
_atom_site_aniso_U_11
_atom_site_aniso_U_22
_atom_site_aniso_U_33
_atom_site_aniso_U_23
_atom_site_aniso_U_13
_atom_site_aniso_U_12
O1 0.0305(5) 0.0262(5) 0.0406(6) 0.0008(4) -0.0044(4) -0.0057(4)
O2 0.0333(5) 0.0360(6) 0.0312(6) -0.0048(4) 0.0024(4) 0.0094(5)
N1 0.0244(6) 0.0279(6) 0.0419(7) -0.0011(5) -0.0020(5) 0.0022(5)
C1 0.0270(7) 0.0252(7) 0.0290(7) 0.0001(5) 0.0029(5) -0.0019(6)
C2 0.0240(7) 0.0235(7) 0.0321(7) -0.0019(5) -0.0012(5) 0.0010(5)
C3 0.0284(7) 0.0233(7) 0.0304(7) -0.0028(5) -0.0017(6) 0.0025(6)
C4 0.0279(7) 0.0258(7) 0.0288(7) 0.0003(5) -0.0047(5) 0.0025(6)
C5 0.0330(7) 0.0309(7) 0.0298(7) -0.0020(6) -0.0037(6) 0.0048(6)
C6 0.0362(8) 0.0451(9) 0.0322(8) 0.0071(6) 0.0021(6) 0.0039(7)
C7 0.0413(9) 0.0333(8) 0.0451(10) 0.0130(7) 0.0004(7) -0.0037(7)
C8 0.0480(9) 0.0250(7) 0.0478(10) 0.0001(6) 0.0015(8) -0.0024(7)
C9 0.0389(8) 0.0264(7) 0.0351(8) -0.0021(6) 0.0028(6) 0.0002(6)
C11 0.0268(7) 0.0195(6) 0.0254(7) 0.0036(5) 0.0025(5) -0.0037(5)
C12 0.0360(8) 0.0278(7) 0.0239(7) -0.0028(5) 0.0039(6) 0.0005(6)
C13 0.0387(8) 0.0374(8) 0.0236(7) -0.0031(6) -0.0044(6) -0.0010(7)
C14 0.0284(7) 0.0335(8) 0.0289(8) 0.0020(6) -0.0034(6) 0.0010(6)
C15 0.0284(7) 0.0235(7) 0.0246(7) 0.0018(5) 0.0036(5) -0.0005(6)
C16 0.0290(7) 0.0242(7) 0.0192(6) 0.0015(5) -0.0003(5) -0.0031(6)
C17 0.0349(8) 0.0438(9) 0.0435(9) 0.0009(7) 0.0045(7) 0.0131(7)

loop_
_atom_type_symbol
_atom_type_description
_atom_type_scat_dispersion_real
_atom_type_scat_dispersion_imag
_atom_type_scat_source
C C 0.0033 0.0016 'International Tables Vol C Tables 4.2.6.8 and 6.1.1.4'
H H 0.0000 0.0000 'International Tables Vol C Tables 4.2.6.8 and 6.1.1.4'
N N 0.0061 0.0033 'International Tables Vol C Tables 4.2.6.8 and 6.1.1.4'
O O 0.0106 0.0060 'International Tables Vol C Tables 4.2.6.8 and 6.1.1.4'

loop_
_geom_angle_atom_site_label_1
_geom_angle_atom_site_label_2
_geom_angle_atom_site_label_3
_geom_angle
C15 O2 C17 117.23(11)
C2 N1 C3 59.93(9)
O1 C1 C2 107.90(11)
O1 C1 C11 113.21(11)
C2 C1 C11 110.66(11)
N1 C2 C3 60.77(9)
N1 C2 C1 118.15(11)
C3 C2 C1 121.59(11)
C2 C3 C4 123.10(12)
C2 C3 N1 59.30(8)
C4 C3 N1 117.63(11)
C5 C4 C9 118.50(13)
C5 C4 C3 119.27(12)
C9 C4 C3 122.22(13)
C6 C5 C4 120.90(14)
C7 C6 C5 120.20(14)
C6 C7 C8 119.44(14)
C7 C8 C9 120.66(15)
C8 C9 C4 120.30(14)
C16 C11 C12 119.21(12)
C16 C11 C1 120.86(12)
C12 C11 C1 119.93(12)
C13 C12 C11 119.99(12)
C12 C13 C14 121.02(13)
C15 C14 C13 118.92(13)
O2 C15 C14 124.18(12)
O2 C15 C16 115.51(11)
C14 C15 C16 120.31(12)
C11 C16 C15 120.54(12)

loop_
_geom_bond_atom_site_label_1
_geom_bond_atom_site_label_2
_geom_bond_distance
O1 C1 1.4121(16)
O2 C15 1.3737(16)
O2 C17 1.4287(17)
N1 C2 1.4735(17)
N1 C3 1.4955(18)
C1 C2 1.5169(18)
C1 C11 1.5198(18)
C2 C3 1.4831(19)
C3 C4 1.4880(19)
C4 C5 1.390(2)
C4 C9 1.3945(19)
C5 C6 1.389(2)
C6 C7 1.379(2)
C7 C8 1.384(2)
C8 C9 1.387(2)
C11 C16 1.3832(18)
C11 C12 1.3941(19)
C12 C13 1.382(2)
C13 C14 1.388(2)
C14 C15 1.3865(19)
C15 C16 1.3916(19)

loop_
_geom_hbond_atom_site_label_D
_geom_hbond_atom_site_label_H
_geom_hbond_atom_site_label_A
_geom_hbond_distance_DH
_geom_hbond_distance_HA
_geom_hbond_distance_DA
_geom_hbond_angle_DHA
_geom_hbond_site_symmetry_A
N1 H1N O1 0.923(17) 2.378(16) 2.8167(16) 109.0(11) .
O1 H1O N1 0.96(2) 1.79(2) 2.7464(16) 175.5(18) 2_545
